data_2002236
loop_
_publ_author_name
'Harder, M'
'Mueller-Buschbaum, Hk'

_publ_section_title
;
Fe Nb O4. Untersuchungen an Einkristallen mit Wolframit-und Al Nb O4-
Struktur
;
_journal_name_full
;
Zeitschrift fuer Anorganische und Allgemeine Chemie
;
_journal_page_first 99
_journal_page_last 105
_journal_paper_doi 10.1002/zaac.19794560111
_journal_volume 456
_journal_year 1979
_chemical_formula_structural 'Fe (Nb O4)'
_chemical_formula_sum 'Fe Nb O4'
_chemical_name_systematic 'Iron(III) tetraoxoniobate'
_space_group_IT_number 12
_symmetry_cell_setting monoclinic
_symmetry_Int_Tables_number 12
_symmetry_space_group_name_Hall '-C 2y'
_symmetry_space_group_name_H-M 'C 1 2/m 1'
_cell_angle_alpha 90
_cell_angle_beta 107.6
_cell_angle_gamma 90
_cell_formula_units_Z 4
_cell_length_a 12.308
_cell_length_b 3.771
_cell_length_c 6.569
_cell_volume 290.6
_refine_ls_R_factor_all 0.088
_cod_database_code 2002236

loop_
_symmetry_equiv_pos_as_xyz
x,y,z
x,-y,z
-x,-y,-z
-x,y,-z
1/2+x,1/2+y,z
1/2+x,1/2-y,z
1/2-x,1/2-y,-z
1/2-x,1/2+y,-z

loop_
_atom_site_label
_atom_site_type_symbol
_atom_site_symmetry_multiplicity
_atom_site_Wyckoff_symbol
_atom_site_fract_x
_atom_site_fract_y
_atom_site_fract_z
_atom_site_occupancy
_atom_site_attached_hydrogens
_atom_site_calc_flag
Fe1 Fe3+ 4 i 0.1947 0. 0.7988 1. 0 d
Nb1 Nb5+ 4 i 0.1023 0. 0.2291 1. 0 d
O1 O2- 4 i 0.262 0. 0.146 1. 0 d
O2 O2- 4 i 0.362 0. 0.799 1. 0 d
O3 O2- 4 i 0.058 0. 0.869 1. 0 d
O4 O2- 4 i 0.135 0. 0.511 1. 0 d

loop_
_atom_type_symbol
_atom_type_oxidation_number
Fe3+ 3.000
Nb5+ 5.000
O2- -2.000
